data_1543777
loop_
_publ_author_name
'Sivakumar, P.'
'Sudhahar, S.'
'Israel, S.'
'Chakkaravarthi, G.'

_publ_section_title
;
 Bis(2-amino-6-methylpyridinium) 3-nitrobenzene-1,2-dicarboxylate
;
_journal_coeditor_code VM4013
_journal_issue 8
_journal_name_full IUCrData
_journal_page_first x161233
_journal_paper_doi 10.1107/S2414314616012335
_journal_volume 1
_journal_year 2016
_chemical_formula_iupac '2C6 H9 N2 +, C8 H3 N O6 2-'
_chemical_formula_moiety '2(C6 H9 N2 +), C8 H3 N O6 2-'
_chemical_formula_sum 'C20 H21 N5 O6'
_chemical_formula_weight 427.42
_chemical_name_systematic
;
Bis(2-amino-6-methylpyridinium) 3-nitrobenzene-1,2-dicarboxylate
;
_space_group_IT_number 14
_symmetry_cell_setting monoclinic
_symmetry_space_group_name_Hall '-P 2yn'
_symmetry_space_group_name_H-M 'P 1 21/n 1'
_atom_sites_solution_hydrogens geom
_atom_sites_solution_primary direct
_atom_sites_solution_secondary difmap
_audit_creation_method SHELXL-97
_cell_angle_alpha 90.00
_cell_angle_beta 101.486(4)
_cell_angle_gamma 90.00
_cell_formula_units_Z 4
_cell_length_a 13.5461(15)
_cell_length_b 7.7453(9)
_cell_length_c 19.625(2)
_cell_measurement_reflns_used 9996
_cell_measurement_temperature 295(2)
_cell_measurement_theta_max 25.2
_cell_measurement_theta_min 2.8
_cell_volume 2017.8(4)
_computing_cell_refinement
;
SAINT (Bruker, 2004)
;
_computing_data_collection
;
APEX2 (Bruker, 2004)
;
_computing_data_reduction
;
SAINT (Bruker, 2004)
;
_computing_molecular_graphics
;
PLATON (Spek, 2009)
;
_computing_publication_material
;
SHELXL97 (Sheldrick, 2008) and PLATON (Spek, 2009)
;
_computing_structure_refinement
;
SHELXL97 (Sheldrick, 2008)
;
_computing_structure_solution
;
SHELXS97 (Sheldrick, 2008)
;
_diffrn_ambient_temperature 295(2)
_diffrn_measured_fraction_theta_full 0.995
_diffrn_measured_fraction_theta_max 0.995
_diffrn_measurement_device_type 'Bruker Kappa APEXII CCD'
_diffrn_measurement_method '\w and \f scan'
_diffrn_radiation_monochromator graphite
_diffrn_radiation_source 'fine-focus sealed tube'
_diffrn_radiation_type MoK\a
_diffrn_radiation_wavelength 0.71073
_diffrn_reflns_av_R_equivalents 0.0417
_diffrn_reflns_av_sigmaI/netI 0.0296
_diffrn_reflns_limit_h_max 16
_diffrn_reflns_limit_h_min -16
_diffrn_reflns_limit_k_max 9
_diffrn_reflns_limit_k_min -9
_diffrn_reflns_limit_l_max 23
_diffrn_reflns_limit_l_min -23
_diffrn_reflns_number 28851
_diffrn_reflns_theta_full 25.59
_diffrn_reflns_theta_max 25.59
_diffrn_reflns_theta_min 2.12
_diffrn_standards_interval_time 0
_diffrn_standards_number 0
_exptl_absorpt_coefficient_mu 0.106
_exptl_absorpt_correction_T_max 0.9811
_exptl_absorpt_correction_T_min 0.9749
_exptl_absorpt_correction_type multi-scan
_exptl_absorpt_process_details
;
(SADABS; Bruker, 2004)
;
_exptl_crystal_colour colourless
_exptl_crystal_density_diffrn 1.407
_exptl_crystal_density_method 'not measured'
_exptl_crystal_description block
_exptl_crystal_F_000 896
_exptl_crystal_size_max 0.24
_exptl_crystal_size_mid 0.20
_exptl_crystal_size_min 0.18
_refine_diff_density_max 0.219
_refine_diff_density_min -0.207
_refine_ls_extinction_method none
_refine_ls_goodness_of_fit_ref 1.031
_refine_ls_hydrogen_treatment mixed
_refine_ls_matrix_type full
_refine_ls_number_parameters 290
_refine_ls_number_reflns 3776
_refine_ls_number_restraints 2
_refine_ls_restrained_S_all 1.031
_refine_ls_R_factor_all 0.0593
_refine_ls_R_factor_gt 0.0416
_refine_ls_shift/su_max 0.000
_refine_ls_shift/su_mean 0.000
_refine_ls_structure_factor_coef Fsqd
_refine_ls_weighting_details 'calc w=1/[\s^2^(Fo^2^)+(0.0576P)^2^+0.8038P] where P=(Fo^2^+2Fc^2^)/3'
_refine_ls_weighting_scheme calc
_refine_ls_wR_factor_gt 0.1082
_refine_ls_wR_factor_ref 0.1225
_reflns_number_gt 2886
_reflns_number_total 3776
_reflns_threshold_expression >2sigma(I)
_cod_data_source_file vm4013sup1.cif
_cod_data_source_block I
_cod_original_sg_symbol_H-M 'P 21/n'
_cod_database_code 1543777

loop_
_symmetry_equiv_pos_as_xyz
'x, y, z'
'-x+1/2, y+1/2, -z+1/2'
'-x, -y, -z'
'x-1/2, -y-1/2, z-1/2'

loop_
_atom_site_type_symbol
_atom_site_label
_atom_site_fract_x
_atom_site_fract_y
_atom_site_fract_z
_atom_site_U_iso_or_equiv
_atom_site_adp_type
_atom_site_calc_flag
_atom_site_refinement_flags
_atom_site_occupancy
_atom_site_symmetry_multiplicity
C C1 1.09358(13) 0.1082(3) 0.22870(9) 0.0375(4) Uani d . 1 1
C C2 1.02798(12) 0.0628(2) 0.27184(8) 0.0295(4) Uani d . 1 1
C C3 1.00168(13) 0.1935(2) 0.31418(9) 0.0328(4) Uani d . 1 1
C C4 1.04193(15) 0.3587(3) 0.31251(11) 0.0431(5) Uani d . 1 1
H H4 1.0247 0.4441 0.3414 0.052 Uiso calc R 1 1
C C5 1.10690(16) 0.3976(3) 0.26877(12) 0.0543(6) Uani d . 1 1
H H5 1.1331 0.5084 0.2683 0.065 Uiso calc R 1 1
C C6 1.13264(15) 0.2732(3) 0.22620(11) 0.0509(6) Uani d . 1 1
H H6 1.1756 0.2986 0.1961 0.061 Uiso calc R 1 1
C C7 0.98915(13) -0.1210(2) 0.27654(8) 0.0305(4) Uani d . 1 1
C C8 0.93033(14) 0.1621(2) 0.36309(9) 0.0352(4) Uani d . 1 1
C C9 1.33900(14) 0.0667(3) 0.57066(10) 0.0398(4) Uani d . 1 1
C C10 1.39045(17) 0.1214(3) 0.52207(12) 0.0532(6) Uani d . 1 1
H H10 1.4536 0.1721 0.5355 0.064 Uiso calc R 1 1
C C11 1.34777(19) 0.1009(3) 0.45176(12) 0.0602(6) Uani d . 1 1
H H11 1.3827 0.1396 0.4184 0.072 Uiso calc R 1 1
C C12 1.25659(18) 0.0259(3) 0.43120(11) 0.0546(6) Uani d . 1 1
H H12 1.2290 0.0133 0.3841 0.066 Uiso calc R 1 1
C C13 1.20386(15) -0.0330(3) 0.48160(10) 0.0409(5) Uani d . 1 1
C C14 1.37628(16) 0.0794(3) 0.64726(11) 0.0502(5) Uani d . 1 1
H H14A 1.4015 -0.0309 0.6651 0.075 Uiso calc R 1 1
H H14B 1.3220 0.1138 0.6691 0.075 Uiso calc R 1 1
H H14C 1.4293 0.1634 0.6569 0.075 Uiso calc R 1 1
C C15 1.30217(14) 0.5431(2) 0.55806(10) 0.0381(4) Uani d . 1 1
C C16 1.22798(16) 0.4884(3) 0.50592(10) 0.0457(5) Uani d . 1 1
H H16 1.2320 0.5088 0.4598 0.055 Uiso calc R 1 1
C C17 1.14507(16) 0.4010(3) 0.52183(11) 0.0481(5) Uani d . 1 1
H H17 1.0938 0.3637 0.4860 0.058 Uiso calc R 1 1
C C18 1.13860(14) 0.3698(3) 0.58871(10) 0.0434(5) Uani d . 1 1
H H18 1.0841 0.3089 0.5987 0.052 Uiso calc R 1 1
C C19 1.21448(14) 0.4300(2) 0.64267(10) 0.0365(4) Uani d . 1 1
C C20 1.39675(16) 0.6288(3) 0.54851(11) 0.0506(5) Uani d . 1 1
H H20A 1.4491 0.5441 0.5513 0.076 Uiso calc R 1 1
H H20B 1.4163 0.7138 0.5843 0.076 Uiso calc R 1 1
H H20C 1.3858 0.6839 0.5038 0.076 Uiso calc R 1 1
N N1 1.12444(13) -0.0224(3) 0.18282(9) 0.0506(5) Uani d . 1 1
N N2 1.24708(11) -0.0084(2) 0.54935(8) 0.0363(4) Uani d D 1 1
N N3 1.11547(13) -0.1094(3) 0.46649(9) 0.0535(5) Uani d . 1 1
H H3A 1.0863 -0.1428 0.4993 0.064 Uiso calc R 1 1
H H3B 1.0869 -0.1261 0.4238 0.064 Uiso calc R 1 1
N N4 1.29323(11) 0.5142(2) 0.62538(8) 0.0351(4) Uani d D 1 1
N N5 1.21327(13) 0.4063(2) 0.70948(8) 0.0500(5) Uani d . 1 1
H H5A 1.2620 0.4443 0.7408 0.060 Uiso calc R 1 1
H H5B 1.1637 0.3529 0.7214 0.060 Uiso calc R 1 1
O O1 1.14462(17) 0.0271(3) 0.12823(10) 0.0919(7) Uani d . 1 1
O O2 1.12823(14) -0.1731(2) 0.20011(9) 0.0686(5) Uani d . 1 1
O O3 0.92072(9) -0.17215(17) 0.22829(6) 0.0407(3) Uani d . 1 1
O O4 1.02835(10) -0.20448(17) 0.32863(6) 0.0435(3) Uani d . 1 1
O O5 0.85596(10) 0.0646(2) 0.34366(7) 0.0478(4) Uani d . 1 1
O O6 0.94974(12) 0.2387(2) 0.41937(8) 0.0608(4) Uani d . 1 1
H H2A 1.2139(14) -0.042(3) 0.5804(9) 0.051(6) Uiso d D 1 1
H H4A 1.3394(12) 0.558(2) 0.6583(8) 0.040(6) Uiso d D 1 1

loop_
_atom_site_aniso_label
_atom_site_aniso_U_11
_atom_site_aniso_U_22
_atom_site_aniso_U_33
_atom_site_aniso_U_12
_atom_site_aniso_U_13
_atom_site_aniso_U_23
C1 0.0335(9) 0.0455(12) 0.0344(10) -0.0022(8) 0.0091(8) 0.0049(8)
C2 0.0290(8) 0.0322(9) 0.0268(8) -0.0004(7) 0.0045(7) 0.0027(7)
C3 0.0322(9) 0.0325(10) 0.0322(9) -0.0023(7) 0.0032(7) -0.0001(7)
C4 0.0443(11) 0.0329(10) 0.0501(11) -0.0038(9) 0.0042(9) -0.0015(9)
C5 0.0528(13) 0.0401(12) 0.0675(15) -0.0170(10) 0.0057(11) 0.0095(11)
C6 0.0429(11) 0.0609(15) 0.0504(12) -0.0138(10) 0.0128(9) 0.0143(11)
C7 0.0356(9) 0.0317(10) 0.0258(8) 0.0019(7) 0.0099(7) -0.0020(7)
C8 0.0389(10) 0.0353(10) 0.0321(9) 0.0036(8) 0.0091(8) -0.0033(8)
C9 0.0400(10) 0.0340(10) 0.0464(11) 0.0029(8) 0.0108(8) 0.0027(8)
C10 0.0491(12) 0.0514(13) 0.0623(14) -0.0040(10) 0.0189(10) 0.0130(11)
C11 0.0681(15) 0.0644(16) 0.0561(14) 0.0038(13) 0.0315(12) 0.0158(12)
C12 0.0674(15) 0.0641(15) 0.0352(11) 0.0118(12) 0.0173(10) 0.0067(10)
C13 0.0446(11) 0.0427(11) 0.0352(10) 0.0091(9) 0.0076(8) 0.0007(8)
C14 0.0468(12) 0.0522(13) 0.0484(12) -0.0062(10) 0.0021(9) -0.0003(10)
C15 0.0446(10) 0.0344(10) 0.0382(10) 0.0049(8) 0.0154(8) 0.0004(8)
C16 0.0551(12) 0.0496(13) 0.0334(10) 0.0020(10) 0.0113(9) -0.0010(9)
C17 0.0480(12) 0.0503(13) 0.0435(11) -0.0025(10) 0.0030(9) -0.0076(9)
C18 0.0396(10) 0.0422(12) 0.0497(12) -0.0069(9) 0.0119(9) -0.0049(9)
C19 0.0394(10) 0.0327(10) 0.0398(10) 0.0017(8) 0.0133(8) -0.0012(8)
C20 0.0509(12) 0.0539(13) 0.0531(12) -0.0025(10) 0.0245(10) 0.0013(10)
N1 0.0440(10) 0.0715(14) 0.0413(10) -0.0031(9) 0.0202(8) -0.0031(9)
N2 0.0375(8) 0.0402(9) 0.0328(8) 0.0024(7) 0.0110(7) 0.0012(7)
N3 0.0526(11) 0.0705(13) 0.0353(9) -0.0023(9) 0.0033(8) -0.0034(8)
N4 0.0357(8) 0.0357(9) 0.0349(8) -0.0020(7) 0.0094(7) -0.0019(7)
N5 0.0504(10) 0.0634(12) 0.0387(9) -0.0143(9) 0.0148(8) 0.0005(8)
O1 0.1245(17) 0.1093(17) 0.0595(11) -0.0101(13) 0.0608(12) 0.0005(11)
O2 0.0831(12) 0.0595(12) 0.0740(11) 0.0119(9) 0.0418(9) -0.0062(9)
O3 0.0436(7) 0.0376(8) 0.0384(7) -0.0055(6) 0.0020(6) -0.0036(6)
O4 0.0609(9) 0.0361(8) 0.0319(7) 0.0006(6) 0.0056(6) 0.0037(6)
O5 0.0398(7) 0.0659(10) 0.0404(7) -0.0131(7) 0.0146(6) -0.0116(7)
O6 0.0758(11) 0.0668(11) 0.0441(8) -0.0194(9) 0.0221(8) -0.0228(8)

loop_
_atom_type_symbol
_atom_type_description
_atom_type_scat_dispersion_real
_atom_type_scat_dispersion_imag
_atom_type_scat_source
C C 0.0033 0.0016 'International Tables Vol C Tables 4.2.6.8 and 6.1.1.4'
H H 0.0000 0.0000 'International Tables Vol C Tables 4.2.6.8 and 6.1.1.4'
N N 0.0061 0.0033 'International Tables Vol C Tables 4.2.6.8 and 6.1.1.4'
O O 0.0106 0.0060 'International Tables Vol C Tables 4.2.6.8 and 6.1.1.4'

loop_
_geom_angle_atom_site_label_1
_geom_angle_atom_site_label_2
_geom_angle_atom_site_label_3
_geom_angle
C6 C1 C2 123.34(19)
C6 C1 N1 117.10(17)
C2 C1 N1 119.57(17)
C1 C2 C3 116.58(17)
C1 C2 C7 122.89(16)
C3 C2 C7 120.47(15)
C4 C3 C2 120.20(17)
C4 C3 C8 117.76(17)
C2 C3 C8 122.04(16)
C5 C4 C3 121.1(2)
C5 C4 H4 119.5
C3 C4 H4 119.5
C6 C5 C4 119.9(2)
C6 C5 H5 120.0
C4 C5 H5 120.0
C5 C6 C1 118.85(19)
C5 C6 H6 120.6
C1 C6 H6 120.6
O4 C7 O3 126.30(17)
O4 C7 C2 116.17(15)
O3 C7 C2 117.52(15)
O6 C8 O5 125.12(17)
O6 C8 C3 116.18(17)
O5 C8 C3 118.68(15)
C10 C9 N2 118.93(19)
C10 C9 C14 124.77(19)
N2 C9 C14 116.29(17)
C9 C10 C11 119.4(2)
C9 C10 H10 120.3
C11 C10 H10 120.3
C12 C11 C10 121.2(2)
C12 C11 H11 119.4
C10 C11 H11 119.4
C11 C12 C13 119.4(2)
C11 C12 H12 120.3
C13 C12 H12 120.3
N3 C13 N2 118.70(18)
N3 C13 C12 123.66(19)
N2 C13 C12 117.64(19)
C9 C14 H14A 109.5
C9 C14 H14B 109.5
H14A C14 H14B 109.5
C9 C14 H14C 109.5
H14A C14 H14C 109.5
H14B C14 H14C 109.5
C16 C15 N4 118.96(18)
C16 C15 C20 125.00(18)
N4 C15 C20 116.00(17)
C15 C16 C17 119.44(18)
C15 C16 H16 120.3
C17 C16 H16 120.3
C18 C17 C16 120.82(19)
C18 C17 H17 119.6
C16 C17 H17 119.6
C17 C18 C19 119.61(19)
C17 C18 H18 120.2
C19 C18 H18 120.2
N5 C19 N4 118.74(17)
N5 C19 C18 123.33(18)
N4 C19 C18 117.92(17)
C15 C20 H20A 109.5
C15 C20 H20B 109.5
H20A C20 H20B 109.5
C15 C20 H20C 109.5
H20A C20 H20C 109.5
H20B C20 H20C 109.5
O2 N1 O1 123.0(2)
O2 N1 C1 119.49(17)
O1 N1 C1 117.6(2)
C13 N2 C9 123.43(17)
C13 N2 H2A 117.6(15)
C9 N2 H2A 119.0(15)
C13 N3 H3A 120.0
C13 N3 H3B 120.0
H3A N3 H3B 120.0
C19 N4 C15 123.21(16)
C19 N4 H4A 119.1(13)
C15 N4 H4A 117.6(13)
C19 N5 H5A 120.0
C19 N5 H5B 120.0
H5A N5 H5B 120.0

loop_
_geom_bond_atom_site_label_1
_geom_bond_atom_site_label_2
_geom_bond_distance
C1 C6 1.388(3)
C1 C2 1.389(2)
C1 N1 1.470(3)
C2 C3 1.400(2)
C2 C7 1.526(3)
C3 C4 1.393(3)
C3 C8 1.511(2)
C4 C5 1.380(3)
C4 H4 0.9300
C5 C6 1.365(3)
C5 H5 0.9300
C6 H6 0.9300
C7 O4 1.237(2)
C7 O3 1.250(2)
C8 O6 1.235(2)
C8 O5 1.256(2)
C9 C10 1.356(3)
C9 N2 1.363(2)
C9 C14 1.491(3)
C10 C11 1.395(3)
C10 H10 0.9300
C11 C12 1.352(3)
C11 H11 0.9300
C12 C13 1.406(3)
C12 H12 0.9300
C13 N3 1.316(3)
C13 N2 1.355(2)
C14 H14A 0.9600
C14 H14B 0.9600
C14 H14C 0.9600
C15 C16 1.352(3)
C15 N4 1.369(2)
C15 C20 1.488(3)
C16 C17 1.399(3)
C16 H16 0.9300
C17 C18 1.354(3)
C17 H17 0.9300
C18 C19 1.401(3)
C18 H18 0.9300
C19 N5 1.327(2)
C19 N4 1.350(2)
C20 H20A 0.9600
C20 H20B 0.9600
C20 H20C 0.9600
N1 O2 1.213(3)
N1 O1 1.219(2)
N2 H2A 0.867(10)
N3 H3A 0.8600
N3 H3B 0.8600
N4 H4A 0.874(9)
N5 H5A 0.8600
N5 H5B 0.8600

loop_
_geom_hbond_atom_site_label_D
_geom_hbond_atom_site_label_H
_geom_hbond_atom_site_label_A
_geom_hbond_site_symmetry_A
_geom_hbond_distance_DH
_geom_hbond_distance_HA
_geom_hbond_distance_DA
_geom_hbond_angle_DHA
_geom_hbond_publ_flag
N2 H2A O5 3_756 0.866(19) 1.926(18) 2.777(2) 167(2) y
N2 H2A O6 3_756 0.866(19) 2.688(17) 3.364(2) 136(2) y
N3 H3A O6 3_756 0.86 1.91 2.755(2) 167 y
N3 H3B O4 . 0.86 1.97 2.825(2) 171 y
N4 H4A O3 4_666 0.873(16) 1.811(16) 2.678(2) 171.4(15) y
N5 H5A O5 4_666 0.86 2.16 2.949(2) 152 y
N5 H5B O3 3_756 0.86 2.17 2.993(2) 161 y
C17 H17 O6 . 0.93 2.33 3.241(3) 166 y
C18 H18 O4 3_756 0.93 2.42 3.293(2) 156 y
C14 H14C Cg1 4_555 0.96 2.73 3.490(2) 137 y

loop_
_geom_torsion_atom_site_label_1
_geom_torsion_atom_site_label_2
_geom_torsion_atom_site_label_3
_geom_torsion_atom_site_label_4
_geom_torsion
C6 C1 C2 C3 0.0(3)
N1 C1 C2 C3 -179.99(15)
C6 C1 C2 C7 -177.19(17)
N1 C1 C2 C7 2.8(3)
C1 C2 C3 C4 -0.9(2)
C7 C2 C3 C4 176.34(16)
C1 C2 C3 C8 179.48(15)
C7 C2 C3 C8 -3.3(2)
C2 C3 C4 C5 0.9(3)
C8 C3 C4 C5 -179.45(17)
C3 C4 C5 C6 0.0(3)
C4 C5 C6 C1 -0.9(3)
C2 C1 C6 C5 0.9(3)
N1 C1 C6 C5 -179.07(18)
C1 C2 C7 O4 103.5(2)
C3 C2 C7 O4 -73.6(2)
C1 C2 C7 O3 -77.2(2)
C3 C2 C7 O3 105.67(19)
C4 C3 C8 O6 -36.3(2)
C2 C3 C8 O6 143.32(19)
C4 C3 C8 O5 142.41(18)
C2 C3 C8 O5 -38.0(3)
N2 C9 C10 C11 0.6(3)
C14 C9 C10 C11 179.4(2)
C9 C10 C11 C12 -0.7(4)
C10 C11 C12 C13 -0.1(4)
C11 C12 C13 N3 -179.1(2)
C11 C12 C13 N2 1.1(3)
N4 C15 C16 C17 -1.2(3)
C20 C15 C16 C17 176.5(2)
C15 C16 C17 C18 -0.3(3)
C16 C17 C18 C19 1.7(3)
C17 C18 C19 N5 179.3(2)
C17 C18 C19 N4 -1.5(3)
C6 C1 N1 O2 150.7(2)
C2 C1 N1 O2 -29.3(3)
C6 C1 N1 O1 -29.7(3)
C2 C1 N1 O1 150.3(2)
N3 C13 N2 C9 178.91(18)
C12 C13 N2 C9 -1.3(3)
C10 C9 N2 C13 0.4(3)
C14 C9 N2 C13 -178.47(18)
N5 C19 N4 C15 179.10(18)
C18 C19 N4 C15 -0.1(3)
C16 C15 N4 C19 1.5(3)
C20 C15 N4 C19 -176.50(18)

_cod_database_fobs_code 1543777
